data_4114329
loop_
_publ_author_name
'Todd L. Kurth'
'Frederick D. Lewis'

_publ_section_title
;
 Ground-State Conformational Equilibrium and Photochemical Behavior of Syn
 and Anti N,N'-Dimethyl-N,N'-di-1-naphthylurea Protophanes
;
_journal_name_full 'Journal of the American Chemical Society'
_journal_page_first 13760
_journal_page_last 13767
_journal_paper_doi 10.1021/ja034311w
_journal_volume 125
_journal_year 2003
_chemical_formula_moiety 'C21 H16 N2 O '
_chemical_formula_sum 'C21 H16 N2 O'
_chemical_formula_weight 312.37
_space_group_IT_number 4
_symmetry_cell_setting monoclinic
_symmetry_Int_Tables_number 4
_symmetry_space_group_name_Hall 'P 2yb'
_symmetry_space_group_name_H-M 'P 1 21 1'
_cell_angle_alpha 90.000(7)
_cell_angle_beta 91.3(8)
_cell_angle_gamma 90
_cell_formula_units_Z 2
_cell_length_a 4.58(2)
_cell_length_b 11.27(3)
_cell_length_c 14.71(5)
_cell_measurement_reflns_used 0
_cell_measurement_temperature 153.2
_cell_measurement_theta_max 0.0
_cell_measurement_theta_min 0.0
_cell_volume 759(5)
_computing_cell_refinement 'MAR CCD area detector at the APS at DND-CAT'
_computing_data_collection 'MAR CCD area detector at the APS at DND-CAT'
_computing_data_reduction 'Bruker SAINT-plus'
_computing_publication_material 'teXsan for Windows version 1.06 (MSC, 1997-1999)'
_computing_structure_refinement 'teXsan for Windows version 1.06 (MSC, 1997-1999)'
_computing_structure_solution
;
SHELX97 (Sheldrick, 1997)
;
_diffrn_ambient_temperature 153.2
_diffrn_measurement_device 'Mercury CCD'
_diffrn_measurement_method \p
_diffrn_orient_matrix_UB_11 0.00000
_diffrn_orient_matrix_UB_12 0.00000
_diffrn_orient_matrix_UB_13 0.00000
_diffrn_orient_matrix_UB_21 0.00000
_diffrn_orient_matrix_UB_22 0.00000
_diffrn_orient_matrix_UB_23 0.00000
_diffrn_orient_matrix_UB_31 0.00000
_diffrn_orient_matrix_UB_32 0.00000
_diffrn_orient_matrix_UB_33 0.00000
_diffrn_radiation_detector 'MAR CCD'
_diffrn_radiation_source synchrotron
_diffrn_radiation_type synchrotron
_diffrn_radiation_wavelength 0.709320
_diffrn_reflns_av_R_equivalents 0.10610
_diffrn_reflns_av_sigmaI/netI 0.024
_diffrn_reflns_limit_h_max 5
_diffrn_reflns_limit_h_min -5
_diffrn_reflns_limit_k_max 15
_diffrn_reflns_limit_k_min -15
_diffrn_reflns_limit_l_max 19
_diffrn_reflns_limit_l_min -19
_diffrn_reflns_number 13175
_diffrn_reflns_reduction_process 'Lp corrections applied'
_diffrn_reflns_theta_max 0.00
_diffrn_reflns_theta_min 1.38
_diffrn_standards_decay_% 0.00
_diffrn_standards_interval_count 0
_diffrn_standards_number 0
_exptl_absorpt_coefficient_mu 0.085
_exptl_absorpt_correction_T_max 1.00
_exptl_absorpt_correction_T_min 0.4198
_exptl_absorpt_correction_type sadabs
_exptl_crystal_colour colorless
_exptl_crystal_density_diffrn 1.366
_exptl_crystal_description plate
_exptl_crystal_F_000 328.00
_exptl_crystal_size_max 0.20
_exptl_crystal_size_mid 0.05
_exptl_crystal_size_min 0.01
_refine_diff_density_max 1.54
_refine_diff_density_min -0.92
_refine_ls_abs_structure_Flack 'not determined reliably'
_refine_ls_extinction_method none
_refine_ls_goodness_of_fit_all 9.503
_refine_ls_goodness_of_fit_ref 9.500
_refine_ls_hydrogen_treatment noref
_refine_ls_matrix_type full
_refine_ls_number_constraints 0
_refine_ls_number_parameters 96
_refine_ls_number_reflns 4714
_refine_ls_number_restraints 0
_refine_ls_R_factor_all 0.1961
_refine_ls_R_factor_gt 0.149
_refine_ls_shift/su_max 0.0100
_refine_ls_shift/su_mean 0.0033
_refine_ls_structure_factor_coef Fsqd
_refine_ls_weighting_details 'w = 1/[\s^2^(Fo)]'
_refine_ls_weighting_scheme sigma
_refine_ls_wR_factor_all 0.2750
_reflns_number_gt 4714
_reflns_number_total 3234
_reflns_threshold_expression I>-10.00\s(I)
_cod_data_source_file ja034311wsi20030723_110519.cif
_cod_data_source_block '_s71k'
_cod_original_cell_volume 759.2(34)
_cod_original_sg_symbol_H-M 'P 21 '
_cod_original_formula_sum 'C21 H16 N2 O '
_cod_database_code 4114329

loop_
_symmetry_equiv_pos_as_xyz
'   +x,   +y,   +z'
'   -x,1/2+y,   -z'

loop_
_atom_site_label
_atom_site_fract_x
_atom_site_fract_y
_atom_site_fract_z
_atom_site_U_iso_or_equiv
_atom_site_occupancy
_atom_site_adp_type
_atom_site_calc_flag
O(1) -0.1006(4) -0.2705 -0.24662(12) 0.0165(3) 1.000 Uiso d
N(1) 0.3319(4) -0.2029(2) -0.19236(11) 0.0042(3) 1.000 Uiso d
N(2) 0.3403(4) -0.3450(2) -0.30393(12) 0.0145(4) 1.000 Uiso d
C(1) 0.1790(4) -0.2665(2) -0.2478(2) 0.0082(4) 1.000 Uiso d
C(2) 0.2068(5) -0.1129(2) -0.1440(1) 0.0108(4) 1.000 Uiso d
C(3) 0.0093(5) -0.0322(2) -0.1741(2) 0.0122(4) 1.000 Uiso d
C(4) -0.1018(5) 0.0599(2) -0.11591(13) 0.0100(4) 1.000 Uiso d
C(5) -0.0130(5) 0.0710(2) -0.0302(1) 0.0081(4) 1.000 Uiso d
C(6) 0.1926(4) -0.0066(2) 0.00433(13) 0.0053(4) 1.000 Uiso d
C(7) 0.3020(5) 0.0044(2) 0.0944(2) 0.0147(5) 1.000 Uiso d
C(8) 0.5020(5) -0.0731(2) 0.1303(2) 0.0166(5) 1.000 Uiso d
C(9) 0.5975(5) -0.1669(2) 0.0766(2) 0.0203(5) 1.000 Uiso d
C(10) 0.5192(5) -0.1811(2) -0.0103(2) 0.0133(4) 1.000 Uiso d
C(11) 0.3086(5) -0.1029(2) -0.0503(1) 0.0088(4) 1.000 Uiso d
C(12) 0.2107(5) -0.4350(2) -0.3631(1) 0.0120(4) 1.000 Uiso d
C(13) 0.0083(5) -0.5120(3) -0.3305(2) 0.0173(5) 1.000 Uiso d
C(14) -0.0937(5) -0.6006(2) -0.3798(1) 0.0131(4) 1.000 Uiso d
C(15) -0.0116(5) -0.6136(2) -0.4686(2) 0.0141(4) 1.000 Uiso d
C(16) 0.1930(5) -0.5374(2) -0.5052(2) 0.0155(5) 1.000 Uiso d
C(17) 0.3033(5) -0.5490(2) -0.5945(2) 0.0183(5) 1.000 Uiso d
C(18) 0.5090(4) -0.4707(2) -0.6293(1) 0.0054(4) 1.000 Uiso d
C(19) 0.5986(4) -0.3787(2) -0.5787(1) 0.0080(4) 1.000 Uiso d
C(20) 0.5170(5) -0.3625(2) -0.4897(2) 0.0147(5) 1.000 Uiso d
C(21) 0.3039(5) -0.4429(2) -0.4553(1) 0.0089(4) 1.000 Uiso d
H(1) -0.0581 -0.0328 -0.2361 0.012 1.000 Uiso c
H(2) -0.2497 0.1152 -0.1382 0.005 1.000 Uiso c
H(3) -0.0922 0.1314 0.0090 0.002 1.000 Uiso c
H(4) 0.2262 0.0714 0.1294 0.012 1.000 Uiso c
H(5) 0.5729 -0.0636 0.1925 0.022 1.000 Uiso c
H(6) 0.7352 -0.2208 0.1035 0.019 1.000 Uiso c
H(7) 0.6039 -0.2395 -0.0452 0.008 1.000 Uiso c
H(8) -0.0587 -0.4950 -0.2712 0.013 1.000 Uiso c
H(9) -0.2232 -0.6535 -0.3506 0.014 1.000 Uiso c
H(10) -0.0959 -0.6760 -0.5018 0.013 1.000 Uiso c
H(11) 0.2193 -0.6072 -0.6336 0.013 1.000 Uiso c
H(12) 0.5888 -0.4845 -0.6873 0.003 1.000 Uiso c
H(13) 0.7219 -0.3193 -0.6048 0.007 1.000 Uiso c
H(14) 0.6052 -0.2979 -0.4532 0.015 1.000 Uiso c

loop_
_atom_type_symbol
_atom_type_oxidation_number
_atom_type_number_in_cell
_atom_type_scat_dispersion_real
_atom_type_scat_dispersion_imag
_atom_type_scat_source
C 0 42 0.002 0.002
;International Tables for Crystallography
(1992, Vol. C, Table 6.1.1.2)
;
H 0 32 0.000 0.000
;International Tables for Crystallography
(1992, Vol. C, Table 6.1.1.2)
;
N 0 4 0.004 0.003
;International Tables for Crystallography
(1992, Vol. C, Table 6.1.1.2)
;
O 0 2 0.008 0.006
;International Tables for Crystallography
(1992, Vol. C, Table 6.1.1.2)
;

loop_
_geom_angle_atom_site_label_1
_geom_angle_atom_site_label_2
_geom_angle_atom_site_label_3
_geom_angle
_geom_angle_publ_flag
C1 N1 C2 120.9(6) ?
C1 N2 C12 124.6(6) ?
O1 C1 N1 122.8(7) ?
O1 C1 N2 121.2(7) ?
N1 C1 N2 115.5(6) ?
N1 C2 C3 127.8(6) ?
N1 C2 C11 114.9(6) ?
C3 C2 C11 117.2(7) ?
C2 C3 C4 122.1(7) ?
C2 C3 H1 120.5 no
C4 C3 H1 117.3 no
C3 C4 C5 121.9(6) ?
C3 C4 H2 120.9 no
C5 C4 H2 117.3 no
C4 C5 C6 119.0(7) ?
C4 C5 H3 121.5 no
C6 C5 H3 119.4 no
C5 C6 C7 121.1(7) ?
C5 C6 C11 121.7(6) ?
C7 C6 C11 117.2(6) ?
C6 C7 C8 121.9(7) ?
C6 C7 H4 115.9 no
C8 C7 H4 122.2 no
C7 C8 C9 118.8(8) ?
C7 C8 H5 120.1 no
C9 C8 H5 121.0 no
C8 C9 C10 123.7(7) ?
C8 C9 H6 117.4 no
C10 C9 H6 118.8 no
C9 C10 C11 119.1(7) ?
C9 C10 H7 120.8 no
C11 C10 H7 120.1 no
C2 C11 C6 117.9(6) ?
C2 C11 C10 122.9(7) ?
C6 C11 C10 119.1(6) ?
N2 C12 C13 120.3(7) ?
N2 C12 C21 118.9(6) ?
C13 C12 C21 120.9(7) ?
C12 C13 C14 121.6(7) ?
C12 C13 H8 115.5 no
C14 C13 H8 122.9 no
C13 C14 C15 120.3(7) ?
C13 C14 H9 116.3 no
C15 C14 H9 123.4 no
C14 C15 C16 120.3(7) ?
C14 C15 H10 117.3 no
C16 C15 H10 122.4 no
C15 C16 C17 123.9(7) ?
C15 C16 C21 120.8(7) ?
C17 C16 C21 115.2(7) ?
C16 C17 C18 122.5(7) ?
C16 C17 H11 118.3 no
C18 C17 H11 118.9 no
C17 C18 C19 119.2(7) ?
C17 C18 H12 120.2 no
C19 C18 H12 120.6 no
C18 C19 C20 122.9(6) ?
C18 C19 H13 119.6 no
C20 C19 H13 117.5 no
C19 C20 C21 117.0(7) ?
C19 C20 H14 119.7 no
C21 C20 H14 123.3 no
C12 C21 C16 115.9(6) ?
C12 C21 C20 121.0(7) ?
C16 C21 C20 122.9(7) ?

loop_
_geom_bond_atom_site_label_1
_geom_bond_atom_site_label_2
_geom_bond_distance
_geom_bond_publ_flag
O1 C1 1.283(9) ?
N1 C1 1.282(10) ?
N1 C2 1.372(9) ?
N2 C1 1.427(10) ?
N2 C12 1.455(9) ?
C2 C3 1.350(10) ?
C2 C11 1.450(11) ?
C3 C4 1.446(10) ?
C3 H1 0.96 no
C4 C5 1.322(11) ?
C4 H2 0.97 no
C5 C6 1.374(10) ?
C5 H3 0.97 no
C6 C7 1.411(11) ?
C6 C11 1.457(9) ?
C7 C8 1.364(11) ?
C7 H4 0.98 no
C8 C9 1.395(10) ?
C8 H5 0.97 no
C9 C10 1.330(11) ?
C9 H6 0.96 no
C10 C11 1.424(10) ?
C10 H7 0.92 no
C12 C13 1.366(10) ?
C12 C21 1.433(11) ?
C13 C14 1.313(10) ?
C13 H8 0.95 no
C14 C15 1.375(11) ?
C14 H9 0.95 no
C15 C16 1.390(11) ?
C15 H10 0.93 no
C16 C17 1.424(12) ?
C16 C21 1.384(9) ?
C17 C18 1.397(11) ?
C17 H11 0.95 no
C18 C19 1.335(9) ?
C18 H12 0.95 no
C19 C20 1.382(11) ?
C19 H13 0.96 no
C20 C21 1.433(10) ?
C20 H14 0.99 no

loop_
_geom_contact_atom_site_label_1
_geom_contact_atom_site_label_2
_geom_contact_distance
_geom_contact_site_symmetry_2
_geom_contact_publ_flag
O1 H4 2.5544 2_545 no
O1 H11 2.5966 2_554 no
O1 N2 2.81(2) 1_455 no
O1 N1 2.84(2) 1_455 no
O1 C1 3.30(1) 1_455 no
O1 C7 3.520(13) 2_545 no
O1 C17 3.528(13) 2_554 no
N1 H12 3.0585 2_654 no
N2 H5 2.9798 2_645 no
C2 H12 3.0397 2_654 no
C3 H12 2.8313 2_654 no
C4 H6 2.9909 2_655 no
C4 C11 3.42(2) 1_455 no
C4 C10 3.60(1) 1_455 no
C5 H6 2.8893 2_655 no
C5 H7 3.0341 2_655 no
C5 C10 3.574(11) 1_455 no
C5 C9 3.588(12) 2_655 no
C6 C9 3.46(2) 1_455 no
C7 H8 2.8531 2 no
C7 H7 3.0082 2_655 no
C10 H3 2.8803 2_545 no
C12 H5 3.0433 2_645 no
C13 H5 2.8209 2_645 no
C14 H13 3.0073 2_644 no
C14 C21 3.44(2) 1_455 no
C14 C20 3.59(2) 1_455 no
C15 H13 2.8684 2_644 no
C15 H14 3.0333 2_644 no
C15 C19 3.56(2) 1_455 no
C15 C20 3.569(11) 1_455 no
C15 C18 3.57(2) 1_455 no
C15 C19 3.595(12) 2_644 no
C16 C19 3.41(2) 1_455 no
C17 H1 2.7147 2_544 no
C17 H14 2.9187 2_644 no
C18 H1 2.9133 2_544 no
C20 H10 2.8544 2_554 no
H1 H11 2.2031 2_554 no
H1 H12 2.5114 2_654 no
H4 H8 2.3608 2 no
H4 H7 2.5935 2_655 no
H5 H8 2.6030 2_655 no
H11 H14 2.6165 2_644 no

loop_
_geom_torsion_atom_site_label_1
_geom_torsion_atom_site_label_2
_geom_torsion_atom_site_label_3
_geom_torsion_atom_site_label_4
_geom_torsion
_geom_torsion_publ_flag
O1 C1 N1 C2 -16.7(10) no
O1 C1 N2 C12 -0.5(10) no
N1 C1 N2 C12 172.0(5) no
N1 C2 C3 C4 -178.9(6) no
N1 C2 C11 C6 177.9(5) no
N1 C2 C11 C10 -0.9(9) no
N2 C1 N1 C2 170.9(5) no
N2 C12 C13 C14 -174.0(7) no
N2 C12 C21 C16 174.0(6) no
N2 C12 C21 C20 -1.1(9) no
C1 N1 C2 C3 -42.5(10) no
C1 N1 C2 C11 139.5(7) no
C1 N2 C12 C13 -49.5(10) no
C1 N2 C12 C21 131.8(8) no
C2 C3 C4 C5 0.8(10) no
C2 C11 C6 C5 1.8(9) no
C2 C11 C6 C7 -177.8(5) no
C2 C11 C10 C9 -178.9(6) no
C3 C2 C11 C6 -0.4(8) no
C3 C2 C11 C10 -179.2(6) no
C3 C4 C5 C6 0.6(9) no
C4 C3 C2 C11 -0.9(9) no
C4 C5 C6 C7 177.7(6) no
C4 C5 C6 C11 -1.9(9) no
C5 C6 C7 C8 178.7(7) no
C5 C6 C11 C10 -179.4(6) no
C6 C7 C8 C9 -0.9(10) no
C6 C11 C10 C9 2.3(9) no
C7 C6 C11 C10 1.0(8) no
C7 C8 C9 C10 4.6(11) no
C8 C7 C6 C11 -1.7(9) no
C8 C9 C10 C11 -5.2(11) no
C12 C13 C14 C15 -4.1(11) no
C12 C21 C16 C15 4.4(9) no
C12 C21 C16 C17 -175.8(6) no
C12 C21 C20 C19 178.5(6) no
C13 C12 C21 C16 -4.6(9) no
C13 C12 C21 C20 -179.8(6) no
C13 C14 C15 C16 3.8(11) no
C14 C13 C12 C21 4.6(11) no
C14 C15 C16 C17 176.1(7) no
C14 C15 C16 C21 -4.1(10) no
C15 C16 C17 C18 179.9(6) no
C15 C16 C21 C20 179.4(6) no
C16 C17 C18 C19 -2.6(10) no
C16 C21 C20 C19 3.7(9) no
C17 C16 C21 C20 -0.7(9) no
C17 C18 C19 C20 5.9(10) no
C18 C17 C16 C21 0.1(10) no
C18 C19 C20 C21 -6.4(10) no

loop_
_cod_related_entry_id
_cod_related_entry_database
_cod_related_entry_code
1 ChemSpider 62305
